data_4516870
loop_
_publ_author_name
'Ding, Shuang'
'Li, Jiancheng'
'Liu, Rui'
'Fu, Gang'
'Zhu, Hongping'
'Liu, Weiping'
'Ye, Qingsong'

_publ_section_title
;
 N-Geminal P/Al Lewis Pair-Alkyne Dipolar Cycloaddition to the
 Zwitterionic C<sub>2</sub>PNAl-Heterocyclopentene.
;
_journal_issue 6
_journal_name_full 'ACS omega'
_journal_page_first 2405
_journal_page_last 2414
_journal_paper_doi 10.1021/acsomega.7b00236
_journal_volume 2
_journal_year 2017
_chemical_formula_sum 'C35 H41 Al Br N2 P'
_chemical_formula_weight 627.56
_space_group_IT_number 14
_space_group_name_Hall '-P 2yn'
_space_group_name_H-M_alt 'P 1 21/n 1'
_symmetry_cell_setting monoclinic
_symmetry_space_group_name_H-M 'P 1 21/n 1'
_atom_sites_solution_hydrogens geom
_atom_sites_solution_primary direct
_atom_sites_solution_secondary difmap
_audit_creation_method SHELXL-97
_cell_angle_alpha 90.00
_cell_angle_beta 102.370(3)
_cell_angle_gamma 90.00
_cell_formula_units_Z 4
_cell_length_a 12.8768(4)
_cell_length_b 15.7414(5)
_cell_length_c 16.2486(6)
_cell_measurement_reflns_used 3980
_cell_measurement_temperature 193(2)
_cell_measurement_theta_max 62.0970
_cell_measurement_theta_min 3.8610
_cell_volume 3217.11(19)
_computing_cell_refinement 'CrysAlisPro, Agilent Technologies'
_computing_data_collection 'CrysAlisPro, Agilent Technologies'
_computing_data_reduction 'CrysAlisPro, Agilent Technologies'
_computing_molecular_graphics 'Bruker SHELXTL'
_computing_publication_material 'Bruker SHELXTL'
_computing_structure_refinement 'SHELXL-97 (Sheldrick, 1997)'
_computing_structure_solution 'SHELXS-97 (Sheldrick, 1990)'
_diffrn_ambient_temperature 193(2)
_diffrn_detector_area_resol_mean 16.1903
_diffrn_measured_fraction_theta_full 0.989
_diffrn_measured_fraction_theta_max 0.989
_diffrn_measurement_device_type 'Xcalibur, Sapphire3, Gemini ultra'
_diffrn_measurement_method '\w scans'
_diffrn_radiation_monochromator mirror
_diffrn_radiation_source 'Enhance Ultra (Cu) X-ray Source'
_diffrn_radiation_type CuK\a
_diffrn_radiation_wavelength 1.54178
_diffrn_reflns_av_R_equivalents 0.0477
_diffrn_reflns_av_sigmaI/netI 0.0606
_diffrn_reflns_limit_h_max 14
_diffrn_reflns_limit_h_min -13
_diffrn_reflns_limit_k_max 17
_diffrn_reflns_limit_k_min -13
_diffrn_reflns_limit_l_max 18
_diffrn_reflns_limit_l_min -16
_diffrn_reflns_number 10187
_diffrn_reflns_theta_full 62.12
_diffrn_reflns_theta_max 62.12
_diffrn_reflns_theta_min 3.96
_exptl_absorpt_coefficient_mu 2.663
_exptl_absorpt_correction_T_max 0.6179
_exptl_absorpt_correction_T_min 0.5021
_exptl_absorpt_correction_type multi-scan
_exptl_absorpt_process_details empirical
_exptl_crystal_colour light-yellow
_exptl_crystal_density_diffrn 1.296
_exptl_crystal_density_method 'not measured'
_exptl_crystal_description block
_exptl_crystal_F_000 1312
_exptl_crystal_size_max 0.30
_exptl_crystal_size_mid 0.20
_exptl_crystal_size_min 0.20
_refine_diff_density_max 0.796
_refine_diff_density_min -0.720
_refine_diff_density_rms 0.093
_refine_ls_extinction_method none
_refine_ls_goodness_of_fit_ref 1.039
_refine_ls_hydrogen_treatment mixed
_refine_ls_matrix_type full
_refine_ls_number_parameters 367
_refine_ls_number_reflns 5022
_refine_ls_number_restraints 0
_refine_ls_restrained_S_all 1.039
_refine_ls_R_factor_all 0.0589
_refine_ls_R_factor_gt 0.0535
_refine_ls_shift/su_max 0.000
_refine_ls_shift/su_mean 0.000
_refine_ls_structure_factor_coef Fsqd
_refine_ls_weighting_details 'calc w=1/[\s^2^(Fo^2^)+(0.0948P)^2^+0.3143P] where P=(Fo^2^+2Fc^2^)/3'
_refine_ls_weighting_scheme calc
_refine_ls_wR_factor_gt 0.1359
_refine_ls_wR_factor_ref 0.1453
_reflns_number_gt 4418
_reflns_number_total 5022
_reflns_threshold_expression >2sigma(I)
_cod_data_source_file ao7b00236_si_002.cif
_cod_data_source_block compound_11
_cod_depositor_comments
;
The following automatic conversions were performed:

data item '_symmetry_cell_setting' value 'Monoclinic' was changed to
'monoclinic' in accordance with the
/home/saulius/struct/COD-crude-data/automatic-downloads/DataCite-retrospective/ACS/depositions/lib/dictionaries/cif_core.dic
dictionary named 'cif_core.dic' version 2.4.2 last updated on
2011-04-26.

Automatic conversion script
Id: cif_fix_values 6909 2019-04-08 15:41:33Z antanas 
;
_cod_original_sg_symbol_H-M P2(1)/n
_cod_database_code 4516870

loop_
_symmetry_equiv_pos_as_xyz
'x, y, z'
'-x+1/2, y+1/2, -z+1/2'
'-x, -y, -z'
'x-1/2, -y-1/2, z-1/2'

loop_
_atom_site_label
_atom_site_type_symbol
_atom_site_fract_x
_atom_site_fract_y
_atom_site_fract_z
_atom_site_U_iso_or_equiv
_atom_site_adp_type
_atom_site_occupancy
_atom_site_symmetry_multiplicity
_atom_site_calc_flag
_atom_site_refinement_flags
P1 P 0.32746(5) 0.69483(4) 0.21865(4) 0.0267(2) Uani 1 1 d .
Al1 Al 0.44849(6) 0.85408(4) 0.20514(5) 0.0296(2) Uani 1 1 d .
Br1 Br -0.22808(2) 0.81284(2) 0.21194(3) 0.05551(18) Uani 1 1 d .
N1 N 0.29834(17) 0.86128(13) 0.19327(14) 0.0328(5) Uani 1 1 d .
N2 N 0.44294(17) 0.73082(13) 0.20997(13) 0.0296(5) Uani 1 1 d .
C1 C 0.2462(2) 0.79566(16) 0.19817(16) 0.0304(5) Uani 1 1 d .
C2 C 0.1302(2) 0.79466(16) 0.19844(16) 0.0311(5) Uani 1 1 d .
C3 C 0.0752(2) 0.72387(18) 0.2190(2) 0.0430(7) Uani 1 1 d .
H3A H 0.1113 0.6711 0.2302 0.052 Uiso 1 1 calc R
C4 C -0.0309(2) 0.72910(19) 0.2234(2) 0.0446(7) Uani 1 1 d .
H4A H -0.0673 0.6807 0.2378 0.054 Uiso 1 1 calc R
C5 C -0.0824(2) 0.80540(18) 0.20666(19) 0.0373(6) Uani 1 1 d .
C6 C -0.0321(2) 0.87596(18) 0.1846(2) 0.0417(7) Uani 1 1 d .
H6A H -0.0694 0.9281 0.1724 0.050 Uiso 1 1 calc R
C7 C 0.0742(2) 0.86996(17) 0.18038(18) 0.0357(6) Uani 1 1 d .
H7A H 0.1093 0.9185 0.1648 0.043 Uiso 1 1 calc R
C8 C 0.5195(2) 0.90498(17) 0.31387(18) 0.0387(6) Uani 1 1 d .
H8A H 0.4976 0.8741 0.3604 0.046 Uiso 1 1 calc R
H8B H 0.5974 0.8989 0.3212 0.046 Uiso 1 1 calc R
C9 C 0.4915(3) 0.99904(19) 0.3184(2) 0.0502(8) Uani 1 1 d .
H9A H 0.5328 1.0236 0.3707 0.075 Uiso 1 1 calc R
H9B H 0.4155 1.0048 0.3173 0.075 Uiso 1 1 calc R
H9C H 0.5084 1.0290 0.2700 0.075 Uiso 1 1 calc R
C10 C 0.4969(3) 0.9014(2) 0.10756(19) 0.0459(7) Uani 1 1 d .
H10A H 0.5486 0.8609 0.0924 0.055 Uiso 1 1 calc R
H10B H 0.4348 0.9031 0.0596 0.055 Uiso 1 1 calc R
C11 C 0.5471(4) 0.9874(3) 0.1151(2) 0.0722(12) Uani 1 1 d .
H11A H 0.5785 0.9980 0.0662 0.108 Uiso 1 1 calc R
H11B H 0.6027 0.9901 0.1667 0.108 Uiso 1 1 calc R
H11C H 0.4930 1.0307 0.1173 0.108 Uiso 1 1 calc R
C12 C 0.3141(2) 0.66136(16) 0.32288(16) 0.0307(5) Uani 1 1 d .
C13 C 0.2747(2) 0.58215(17) 0.33962(17) 0.0342(6) Uani 1 1 d .
H13A H 0.2583 0.5410 0.2960 0.041 Uiso 1 1 calc R
C14 C 0.2592(2) 0.56287(19) 0.41918(19) 0.0435(7) Uani 1 1 d .
H14A H 0.2329 0.5086 0.4303 0.052 Uiso 1 1 calc R
C15 C 0.2822(3) 0.6232(2) 0.48252(19) 0.0494(7) Uani 1 1 d .
H15A H 0.2717 0.6102 0.5372 0.059 Uiso 1 1 calc R
C16 C 0.3203(3) 0.7021(2) 0.4668(2) 0.0486(8) Uani 1 1 d .
H16A H 0.3359 0.7431 0.5106 0.058 Uiso 1 1 calc R
C17 C 0.3359(2) 0.72152(18) 0.38727(18) 0.0381(6) Uani 1 1 d .
H17A H 0.3616 0.7761 0.3765 0.046 Uiso 1 1 calc R
C18 C 0.2823(2) 0.60626(16) 0.14979(15) 0.0307(5) Uani 1 1 d .
C19 C 0.3338(2) 0.52842(17) 0.16407(17) 0.0358(6) Uani 1 1 d .
H19A H 0.3942 0.5224 0.2090 0.043 Uiso 1 1 calc R
C20 C 0.2974(3) 0.45952(18) 0.11302(19) 0.0434(7) Uani 1 1 d .
H20A H 0.3315 0.4059 0.1238 0.052 Uiso 1 1 calc R
C21 C 0.2115(3) 0.4690(2) 0.0465(2) 0.0499(8) Uani 1 1 d .
H21A H 0.1863 0.4216 0.0117 0.060 Uiso 1 1 calc R
C22 C 0.1618(3) 0.5465(2) 0.03004(19) 0.0487(7) Uani 1 1 d .
H22A H 0.1040 0.5528 -0.0170 0.058 Uiso 1 1 calc R
C23 C 0.1960(2) 0.61546(18) 0.08204(17) 0.0385(6) Uani 1 1 d .
H23A H 0.1607 0.6686 0.0715 0.046 Uiso 1 1 calc R
C24 C 0.5282(2) 0.67263(16) 0.20373(18) 0.0321(6) Uani 1 1 d .
C25 C 0.5970(2) 0.64152(17) 0.27710(19) 0.0367(6) Uani 1 1 d .
C26 C 0.6755(2) 0.5835(2) 0.2678(2) 0.0475(7) Uani 1 1 d .
H26A H 0.7213 0.5612 0.3167 0.057 Uiso 1 1 calc R
C27 C 0.6887(3) 0.5574(2) 0.1895(2) 0.0547(8) Uani 1 1 d .
H27A H 0.7415 0.5167 0.1847 0.066 Uiso 1 1 calc R
C28 C 0.6244(2) 0.5913(2) 0.1188(2) 0.0473(7) Uani 1 1 d .
H28A H 0.6354 0.5747 0.0651 0.057 Uiso 1 1 calc R
C29 C 0.5438(2) 0.64895(18) 0.12270(19) 0.0380(6) Uani 1 1 d .
C30 C 0.5924(2) 0.66957(18) 0.36570(18) 0.0384(6) Uani 1 1 d .
H30A H 0.5335 0.7119 0.3610 0.046 Uiso 1 1 calc R
C31 C 0.5682(3) 0.5957(2) 0.4200(2) 0.0509(7) Uani 1 1 d .
H31A H 0.5012 0.5686 0.3924 0.076 Uiso 1 1 calc R
H31B H 0.5621 0.6171 0.4754 0.076 Uiso 1 1 calc R
H31C H 0.6259 0.5539 0.4270 0.076 Uiso 1 1 calc R
C32 C 0.6959(3) 0.7136(2) 0.4089(2) 0.0538(8) Uani 1 1 d .
H32A H 0.7087 0.7626 0.3751 0.081 Uiso 1 1 calc R
H32B H 0.7552 0.6735 0.4141 0.081 Uiso 1 1 calc R
H32C H 0.6900 0.7329 0.4650 0.081 Uiso 1 1 calc R
C33 C 0.4796(3) 0.68415(18) 0.03974(19) 0.0415(7) Uani 1 1 d .
H33A H 0.4264 0.7256 0.0526 0.050 Uiso 1 1 calc R
C34 C 0.4202(3) 0.6149(2) -0.01760(19) 0.0481(7) Uani 1 1 d .
H34A H 0.3733 0.5840 0.0122 0.072 Uiso 1 1 calc R
H34B H 0.4716 0.5753 -0.0331 0.072 Uiso 1 1 calc R
H34C H 0.3777 0.6409 -0.0686 0.072 Uiso 1 1 calc R
C35 C 0.5525(3) 0.7307(2) -0.0092(3) 0.0630(10) Uani 1 1 d .
H35A H 0.5908 0.7761 0.0259 0.095 Uiso 1 1 calc R
H35B H 0.5093 0.7552 -0.0608 0.095 Uiso 1 1 calc R
H35C H 0.6036 0.6904 -0.0240 0.095 Uiso 1 1 calc R

loop_
_atom_site_aniso_label
_atom_site_aniso_U_11
_atom_site_aniso_U_22
_atom_site_aniso_U_33
_atom_site_aniso_U_23
_atom_site_aniso_U_13
_atom_site_aniso_U_12
P1 0.0293(4) 0.0255(3) 0.0269(3) -0.0001(2) 0.0093(3) 0.0012(2)
Al1 0.0290(4) 0.0275(4) 0.0329(4) 0.0005(3) 0.0081(3) -0.0015(3)
Br1 0.0318(2) 0.0634(3) 0.0755(3) 0.00572(16) 0.02079(18) 0.00156(13)
N1 0.0328(11) 0.0284(11) 0.0382(12) 0.0012(9) 0.0099(10) 0.0006(9)
N2 0.0320(11) 0.0267(10) 0.0317(11) -0.0002(8) 0.0105(9) 0.0010(8)
C1 0.0344(13) 0.0269(12) 0.0307(13) 0.0023(10) 0.0085(11) 0.0039(11)
C2 0.0335(14) 0.0314(13) 0.0285(12) -0.0012(10) 0.0068(11) 0.0000(10)
C3 0.0361(15) 0.0321(14) 0.0624(19) 0.0076(13) 0.0140(14) 0.0011(12)
C4 0.0393(15) 0.0378(15) 0.0600(19) 0.0094(13) 0.0181(14) -0.0036(12)
C5 0.0286(14) 0.0438(15) 0.0407(15) -0.0010(12) 0.0099(12) 0.0005(11)
C6 0.0317(14) 0.0345(14) 0.0592(18) 0.0002(13) 0.0106(13) 0.0043(11)
C7 0.0335(13) 0.0299(12) 0.0442(15) 0.0023(11) 0.0096(12) -0.0018(11)
C8 0.0420(15) 0.0321(13) 0.0409(15) -0.0034(11) 0.0063(12) -0.0027(11)
C9 0.067(2) 0.0382(15) 0.0424(16) -0.0066(13) 0.0043(15) 0.0067(14)
C10 0.0507(17) 0.0490(16) 0.0407(16) 0.0026(13) 0.0155(13) -0.0096(14)
C11 0.082(3) 0.085(3) 0.0481(19) 0.0157(19) 0.0093(18) -0.041(2)
C12 0.0331(13) 0.0308(12) 0.0301(13) 0.0015(10) 0.0112(11) 0.0052(10)
C13 0.0360(13) 0.0344(13) 0.0337(13) 0.0030(11) 0.0110(11) 0.0030(11)
C14 0.0534(17) 0.0400(15) 0.0414(15) 0.0105(12) 0.0194(14) 0.0047(13)
C15 0.068(2) 0.0529(18) 0.0332(15) 0.0064(13) 0.0229(14) 0.0072(16)
C16 0.065(2) 0.0489(17) 0.0353(16) -0.0070(13) 0.0196(15) 0.0047(15)
C17 0.0457(16) 0.0350(14) 0.0365(15) -0.0011(11) 0.0149(13) 0.0016(11)
C18 0.0376(13) 0.0317(12) 0.0256(12) 0.0004(10) 0.0127(10) -0.0038(10)
C19 0.0429(14) 0.0353(14) 0.0310(13) -0.0011(11) 0.0116(11) 0.0003(11)
C20 0.0625(18) 0.0308(13) 0.0406(15) -0.0048(12) 0.0192(14) -0.0011(13)
C21 0.069(2) 0.0414(16) 0.0409(16) -0.0122(13) 0.0142(15) -0.0150(15)
C22 0.0557(18) 0.0546(18) 0.0332(14) -0.0047(13) 0.0033(13) -0.0098(15)
C23 0.0459(15) 0.0359(14) 0.0339(14) 0.0033(11) 0.0090(12) -0.0028(12)
C24 0.0298(13) 0.0269(12) 0.0413(15) -0.0037(10) 0.0116(11) -0.0016(10)
C25 0.0313(13) 0.0328(13) 0.0451(16) -0.0041(11) 0.0065(12) 0.0008(11)
C26 0.0371(15) 0.0448(16) 0.0582(19) -0.0084(14) 0.0046(14) 0.0090(12)
C27 0.0425(16) 0.0487(17) 0.073(2) -0.0156(16) 0.0137(16) 0.0144(14)
C28 0.0421(16) 0.0502(17) 0.0531(18) -0.0174(14) 0.0183(14) 0.0012(13)
C29 0.0362(14) 0.0390(14) 0.0430(16) -0.0085(12) 0.0180(12) -0.0044(11)
C30 0.0386(15) 0.0371(13) 0.0387(15) -0.0017(12) 0.0063(12) 0.0057(12)
C31 0.0562(18) 0.0471(17) 0.0494(17) 0.0086(14) 0.0108(15) 0.0108(14)
C32 0.0501(19) 0.0537(18) 0.0531(19) -0.0119(15) 0.0008(15) -0.0014(15)
C33 0.0499(18) 0.0416(15) 0.0375(15) -0.0040(12) 0.0195(14) 0.0017(12)
C34 0.0563(18) 0.0523(17) 0.0376(15) -0.0048(13) 0.0142(14) 0.0013(14)
C35 0.082(2) 0.0581(19) 0.062(2) -0.0015(17) 0.045(2) -0.0055(18)

loop_
_atom_type_symbol
_atom_type_description
_atom_type_scat_dispersion_real
_atom_type_scat_dispersion_imag
_atom_type_scat_source
C C 0.0181 0.0091 'International Tables Vol C Tables 4.2.6.8 and 6.1.1.4'
H H 0.0000 0.0000 'International Tables Vol C Tables 4.2.6.8 and 6.1.1.4'
N N 0.0311 0.0180 'International Tables Vol C Tables 4.2.6.8 and 6.1.1.4'
Al Al 0.2130 0.2455 'International Tables Vol C Tables 4.2.6.8 and 6.1.1.4'
P P 0.2955 0.4335 'International Tables Vol C Tables 4.2.6.8 and 6.1.1.4'
Br Br -0.6763 1.2805 'International Tables Vol C Tables 4.2.6.8 and 6.1.1.4'

loop_
_geom_angle_atom_site_label_1
_geom_angle_atom_site_label_2
_geom_angle_atom_site_label_3
_geom_angle
N2 P1 C18 113.26(11)
N2 P1 C12 116.95(12)
C18 P1 C12 105.77(12)
N2 P1 C1 100.04(11)
C18 P1 C1 116.53(12)
C12 P1 C1 104.36(11)
N1 Al1 N2 91.04(9)
N1 Al1 C10 112.67(12)
N2 Al1 C10 115.53(12)
N1 Al1 C8 109.35(11)
N2 Al1 C8 112.49(11)
C10 Al1 C8 113.60(13)
C1 N1 Al1 119.62(18)
C24 N2 P1 120.42(17)
C24 N2 Al1 126.36(16)
P1 N2 Al1 113.19(12)
N1 C1 C2 124.2(2)
N1 C1 P1 115.0(2)
C2 C1 P1 120.43(18)
C7 C2 C3 117.7(3)
C7 C2 C1 117.7(2)
C3 C2 C1 124.5(2)
C4 C3 C2 121.3(3)
C4 C3 H3A 119.3
C2 C3 H3A 119.3
C5 C4 C3 118.8(3)
C5 C4 H4A 120.6
C3 C4 H4A 120.6
C4 C5 C6 121.8(3)
C4 C5 Br1 119.0(2)
C6 C5 Br1 119.2(2)
C5 C6 C7 118.9(3)
C5 C6 H6A 120.5
C7 C6 H6A 120.5
C2 C7 C6 121.4(3)
C2 C7 H7A 119.3
C6 C7 H7A 119.3
C9 C8 Al1 111.5(2)
C9 C8 H8A 109.3
Al1 C8 H8A 109.3
C9 C8 H8B 109.3
Al1 C8 H8B 109.3
H8A C8 H8B 108.0
C8 C9 H9A 109.5
C8 C9 H9B 109.5
H9A C9 H9B 109.5
C8 C9 H9C 109.5
H9A C9 H9C 109.5
H9B C9 H9C 109.5
C11 C10 Al1 118.9(2)
C11 C10 H10A 107.6
Al1 C10 H10A 107.6
C11 C10 H10B 107.6
Al1 C10 H10B 107.6
H10A C10 H10B 107.0
C10 C11 H11A 109.5
C10 C11 H11B 109.5
H11A C11 H11B 109.5
C10 C11 H11C 109.5
H11A C11 H11C 109.5
H11B C11 H11C 109.5
C17 C12 C13 119.0(2)
C17 C12 P1 117.3(2)
C13 C12 P1 123.5(2)
C14 C13 C12 120.6(3)
C14 C13 H13A 119.7
C12 C13 H13A 119.7
C13 C14 C15 119.5(3)
C13 C14 H14A 120.2
C15 C14 H14A 120.2
C16 C15 C14 120.5(3)
C16 C15 H15A 119.7
C14 C15 H15A 119.7
C15 C16 C17 120.0(3)
C15 C16 H16A 120.0
C17 C16 H16A 120.0
C16 C17 C12 120.3(3)
C16 C17 H17A 119.9
C12 C17 H17A 119.9
C19 C18 C23 119.7(2)
C19 C18 P1 119.9(2)
C23 C18 P1 120.4(2)
C20 C19 C18 120.2(3)
C20 C19 H19A 119.9
C18 C19 H19A 119.9
C21 C20 C19 119.8(3)
C21 C20 H20A 120.1
C19 C20 H20A 120.1
C22 C21 C20 120.6(3)
C22 C21 H21A 119.7
C20 C21 H21A 119.7
C21 C22 C23 120.0(3)
C21 C22 H22A 120.0
C23 C22 H22A 120.0
C22 C23 C18 119.7(3)
C22 C23 H23A 120.2
C18 C23 H23A 120.2
C25 C24 C29 120.2(2)
C25 C24 N2 120.5(2)
C29 C24 N2 119.3(2)
C26 C25 C24 118.3(3)
C26 C25 C30 118.0(3)
C24 C25 C30 123.7(2)
C27 C26 C25 122.0(3)
C27 C26 H26A 119.0
C25 C26 H26A 119.0
C28 C27 C26 119.0(3)
C28 C27 H27A 120.5
C26 C27 H27A 120.5
C27 C28 C29 122.5(3)
C27 C28 H28A 118.7
C29 C28 H28A 118.7
C28 C29 C24 117.9(3)
C28 C29 C33 117.7(3)
C24 C29 C33 124.4(2)
C25 C30 C31 112.3(2)
C25 C30 C32 111.0(3)
C31 C30 C32 110.1(3)
C25 C30 H30A 107.7
C31 C30 H30A 107.7
C32 C30 H30A 107.7
C30 C31 H31A 109.5
C30 C31 H31B 109.5
H31A C31 H31B 109.5
C30 C31 H31C 109.5
H31A C31 H31C 109.5
H31B C31 H31C 109.5
C30 C32 H32A 109.5
C30 C32 H32B 109.5
H32A C32 H32B 109.5
C30 C32 H32C 109.5
H32A C32 H32C 109.5
H32B C32 H32C 109.5
C29 C33 C34 112.6(2)
C29 C33 C35 110.8(3)
C34 C33 C35 107.8(3)
C29 C33 H33A 108.5
C34 C33 H33A 108.5
C35 C33 H33A 108.5
C33 C34 H34A 109.5
C33 C34 H34B 109.5
H34A C34 H34B 109.5
C33 C34 H34C 109.5
H34A C34 H34C 109.5
H34B C34 H34C 109.5
C33 C35 H35A 109.5
C33 C35 H35B 109.5
H35A C35 H35B 109.5
C33 C35 H35C 109.5
H35A C35 H35C 109.5
H35B C35 H35C 109.5

loop_
_geom_bond_atom_site_label_1
_geom_bond_atom_site_label_2
_geom_bond_distance
P1 N2 1.625(2)
P1 C18 1.804(3)
P1 C12 1.817(3)
P1 C1 1.891(3)
Al1 N1 1.905(2)
Al1 N2 1.944(2)
Al1 C10 1.970(3)
Al1 C8 1.977(3)
Br1 C5 1.900(3)
N1 C1 1.244(4)
N2 C24 1.450(3)
C1 C2 1.495(4)
C2 C7 1.385(4)
C2 C3 1.399(4)
C3 C4 1.386(4)
C3 H3A 0.9500
C4 C5 1.371(4)
C4 H4A 0.9500
C5 C6 1.371(4)
C6 C7 1.388(4)
C6 H6A 0.9500
C7 H7A 0.9500
C8 C9 1.529(4)
C8 H8A 0.9900
C8 H8B 0.9900
C9 H9A 0.9800
C9 H9B 0.9800
C9 H9C 0.9800
C10 C11 1.494(5)
C10 H10A 0.9900
C10 H10B 0.9900
C11 H11A 0.9800
C11 H11B 0.9800
C11 H11C 0.9800
C12 C17 1.395(4)
C12 C13 1.395(4)
C13 C14 1.383(4)
C13 H13A 0.9500
C14 C15 1.385(5)
C14 H14A 0.9500
C15 C16 1.379(5)
C15 H15A 0.9500
C16 C17 1.383(4)
C16 H16A 0.9500
C17 H17A 0.9500
C18 C19 1.389(4)
C18 C23 1.394(4)
C19 C20 1.385(4)
C19 H19A 0.9500
C20 C21 1.379(5)
C20 H20A 0.9500
C21 C22 1.378(5)
C21 H21A 0.9500
C22 C23 1.388(4)
C22 H22A 0.9500
C23 H23A 0.9500
C24 C25 1.412(4)
C24 C29 1.423(4)
C25 C26 1.395(4)
C25 C30 1.519(4)
C26 C27 1.380(5)
C26 H26A 0.9500
C27 C28 1.372(5)
C27 H27A 0.9500
C28 C29 1.391(4)
C28 H28A 0.9500
C29 C33 1.526(4)
C30 C31 1.532(4)
C30 C32 1.533(5)
C30 H30A 1.0000
C31 H31A 0.9800
C31 H31B 0.9800
C31 H31C 0.9800
C32 H32A 0.9800
C32 H32B 0.9800
C32 H32C 0.9800
C33 C34 1.528(4)
C33 C35 1.540(4)
C33 H33A 1.0000
C34 H34A 0.9800
C34 H34B 0.9800
C34 H34C 0.9800
C35 H35A 0.9800
C35 H35B 0.9800
C35 H35C 0.9800
